data_7122684
loop_
_publ_author_name
'Boer, Stephanie A.'
'Cox, Rosalind P.'
'Beards, Michael'
'Wang, Huixin'
'Donald, William'
'Bell, Toby D. M.'
'Turner, David Roger'

_publ_section_title
;
 Elucidation of naphthalene diimide metallomacrocycles and catenanes by
 solvent dependent excimer and exciplex emission
;
_journal_name_full 'Chemical Communications'
_journal_paper_doi 10.1039/C8CC09191A
_journal_year 2018
_chemical_absolute_configuration syn
_chemical_formula_moiety '2(C36 H34 Cd N4 O9)'
_chemical_formula_sum 'C72 H68 Cd2 N8 O18'
_chemical_formula_weight 1558.14
_space_group_crystal_system orthorhombic
_space_group_IT_number 20
_space_group_name_Hall 'C 2c 2'
_space_group_name_H-M_alt 'C 2 2 21'
_symmetry_space_group_name_Hall 'C 2c 2'
_symmetry_space_group_name_H-M 'C 2 2 21'
_atom_sites_solution_hydrogens mixed
_atom_sites_solution_primary dual
_audit_creation_date 2017-05-04
_audit_creation_method
;
Olex2 1.2
(compiled 2017.03.28 svn.r3405 for OlexSys, GUI svn.r5335)
;
_audit_update_record
;
2018-03-10 deposited with the CCDC.
2018-12-03 downloaded from the CCDC.
;
_cell_angle_alpha 90
_cell_angle_beta 90
_cell_angle_gamma 90
_cell_formula_units_Z 8
_cell_length_a 17.463(4)
_cell_length_b 30.555(6)
_cell_length_c 30.775(6)
_cell_measurement_reflns_used 176547
_cell_measurement_temperature 100
_cell_measurement_theta_max 26.375
_cell_measurement_theta_min 1.323
_cell_volume 16421(6)
_computing_cell_refinement 'XDS (Kabsch, 1993)'
_computing_data_collection 'BluIce (McPhillips, 2002)'
_computing_data_reduction 'XDS (Kabsch, 1993)'
_computing_molecular_graphics 'Olex2 (Dolomanov et al., 2009)'
_computing_publication_material 'Olex2 (Dolomanov et al., 2009)'
_computing_structure_refinement 'ShelXL (Sheldrick, 2015)'
_computing_structure_solution 'ShelXT (Sheldrick, 2015)'
_diffrn_ambient_temperature 100(2)
_diffrn_detector 'CCD area detector'
_diffrn_measured_fraction_theta_full 0.997
_diffrn_measured_fraction_theta_max 0.997
_diffrn_measurement_device 'three-circle diffractometer'
_diffrn_measurement_device_type 'ADSC Quantum 210r'
_diffrn_measurement_method 'Phi Scan'
_diffrn_radiation_monochromator 'Silicon Double Crystal'
_diffrn_radiation_probe x-ray
_diffrn_radiation_type Synchrotron
_diffrn_radiation_wavelength 0.7108
_diffrn_reflns_av_R_equivalents 0.1271
_diffrn_reflns_av_unetI/netI 0.0461
_diffrn_reflns_Laue_measured_fraction_full 0.997
_diffrn_reflns_Laue_measured_fraction_max 0.997
_diffrn_reflns_limit_h_max 21
_diffrn_reflns_limit_h_min -21
_diffrn_reflns_limit_k_max 38
_diffrn_reflns_limit_k_min -38
_diffrn_reflns_limit_l_max 38
_diffrn_reflns_limit_l_min -38
_diffrn_reflns_number 176547
_diffrn_reflns_point_group_measured_fraction_full 0.998
_diffrn_reflns_point_group_measured_fraction_max 0.998
_diffrn_reflns_theta_full 25.000
_diffrn_reflns_theta_max 26.375
_diffrn_reflns_theta_min 1.323
_diffrn_source 'sealed X-ray tube'
_diffrn_source_target Mo
_exptl_absorpt_coefficient_mu 0.583
_exptl_absorpt_correction_type multi-scan
_exptl_absorpt_process_details 'XScale within XDS'
_exptl_crystal_colour 'clear yellow'
_exptl_crystal_colour_lustre clear
_exptl_crystal_colour_primary yellow
_exptl_crystal_density_diffrn 1.261
_exptl_crystal_density_method 'not measured'
_exptl_crystal_description block
_exptl_crystal_F_000 6368
_exptl_crystal_size_max 0.02
_exptl_crystal_size_mid 0.02
_exptl_crystal_size_min 0.01
_refine_diff_density_max 1.523
_refine_diff_density_min -0.769
_refine_diff_density_rms 0.088
_refine_ls_abs_structure_details
;
 Flack x determined using 4326 quotients [(I+)-(I-)]/[(I+)+(I-)]
 (Parsons, Flack and Wagner, Acta Cryst. B69 (2013) 249-259).
# SQUEEZE RESULTS (Version = 150216)
# Note: Data are Listed for all Voids in the P1 Unit Cell
# i.e. Centre of Gravity, Solvent Accessible Volume,
# Recovered number of Electrons in the Void and
# Details about the Squeezed Material
loop_
  _platon_squeeze_void_nr
  _platon_squeeze_void_average_x
  _platon_squeeze_void_average_y
  _platon_squeeze_void_average_z
  _platon_squeeze_void_volume
  _platon_squeeze_void_count_electrons
  _platon_squeeze_void_content
   1  0.500  0.000 -0.004      1452       355 ' '
   2  0.000 -0.042  0.250       336        84 ' '
   3  1.000  0.042  0.750       336        84 ' '
   4  0.500  0.157  0.750        10         1 ' '
   5  0.000  0.500  0.677      1436       354 ' '
   6  0.000  0.347  0.250        13         1 ' '
   7  0.500  0.458  0.250       333        84 ' '
   8  0.500  0.542  0.750       336        84 ' '
   9  0.000  0.657  0.750        10         1 ' '
  10  0.500  0.842  0.250        10         1 ' '
_platon_squeeze_void_probe_radius                  1.20
_platon_squeeze_details                           SQUEEZE shows total voids containing 262 electrons per formula unit, which may contain 5 water and 2 DMF molecules which could not be modelled in the structure. 
;
_refine_ls_abs_structure_Flack 0.062(9)
_refine_ls_extinction_method none
_refine_ls_goodness_of_fit_ref 1.030
_refine_ls_hydrogen_treatment mixed
_refine_ls_matrix_type full
_refine_ls_number_parameters 890
_refine_ls_number_reflns 16752
_refine_ls_number_restraints 178
_refine_ls_restrained_S_all 1.034
_refine_ls_R_factor_all 0.1119
_refine_ls_R_factor_gt 0.0865
_refine_ls_shift/su_max 0.001
_refine_ls_shift/su_mean 0.000
_refine_ls_structure_factor_coef Fsqd
_refine_ls_weighting_details 'w=1/[\s^2^(Fo^2^)+(0.1735P)^2^+14.0349P] where P=(Fo^2^+2Fc^2^)/3'
_refine_ls_weighting_scheme calc
_refine_ls_wR_factor_gt 0.2371
_refine_ls_wR_factor_ref 0.2682
_reflns_Friedel_coverage 0.867
_reflns_Friedel_fraction_full 0.998
_reflns_Friedel_fraction_max 0.999
_reflns_number_gt 11910
_reflns_number_total 16752
_reflns_threshold_expression 'I > 2\s(I)'
_cod_data_source_file c8cc09191a2.cif
_cod_data_source_block 2
_cod_depositor_comments
;
The following automatic conversions were performed:

'_exptl_absorpt_correction_type' value 'Multi-Scan' changed to
'multi-scan' according to
/home/data/users/saulius/crontab/automatic-downloads/rss-feeds/RSC/lib/dictionaries/cif_core.dic
dictionary named 'cif_core.dic' version 2.4.2 from 2011-04-26.

Automatic conversion script
Id: cif_fix_values 4973 2017-02-22 13:04:09Z antanas 
;
_cod_database_code 7122684
_shelx_shelxl_version_number 2016/6
_shelx_space_group_comment
;
The symmetry employed for this shelxl refinement is uniquely defined
by the following loop, which should always be used as a source of
symmetry information in preference to the above space-group names.
They are only intended as comments.
;
_olex2_refinement_description
;
1. Fixed Uiso
 At 1.2 times of:
  All C(H) groups, All C(H,H) groups
 At 1.5 times of:
  All C(H,H,H) groups, All O(H,H) groups
2. Restrained distances
 N8-C73
 1.39 with sigma of 0.02
 C2-C1
 1.5 with sigma of 0.02
 C66-C65 = C67-C68 = C70-C71 = C72-C71
 1.39 with sigma of 0.02
 C18-C17
 1.5 with sigma of 0.02
 C15-C14
 1.5 with sigma of 0.02
 O19-H19D = O19-H19E
 0.82 with sigma of 0.02
 O18-H18A = O18-H18B
 0.82 with sigma of 0.001
 C43-C41 = C42-C41 = C40-C39 = C53-C52 = C54-C53 = C56-C54 = C4-C3
 1.5 with sigma of 0.02
 C18-C18_$1
 3.6 with sigma of 0.04
 H19D-H19E
 1.38 with sigma of 0.04
 H19E-Cd2
 2.8 with sigma of 0.04
 C3-C5
 2.5 with sigma of 0.04
 H19E_$2-H19E
 2.1 with sigma of 0.04
 H18A-H18B
 1.38 with sigma of 0.04
 C56-C55
 2.5 with sigma of 0.04
 Cd2-H19D \\sim Cd2-H19E
 with sigma of 0.02
 H35_$3-H56A \\sim H56C-H35_$3
 with sigma of 0.02
3. Rigid bond restraints
 N8, C69, C70, C71, C72, C73
 with sigma for 1-2 distances of 0.01 and sigma for 1-3 distances of 0.01
 C3, C4, C5, C6
 with sigma for 1-2 distances of 0.001 and sigma for 1-3 distances of 0.001
 C40, C41, C42, C43
 with sigma for 1-2 distances of 0.001 and sigma for 1-3 distances of 0.001
 N3, C27, C28, C29, C30, C31
 with sigma for 1-2 distances of 0.0005 and sigma for 1-3 distances of 0.0005
 C53, C54, C55, C56
 with sigma for 1-2 distances of 0.01 and sigma for 1-3 distances of 0.01
4. Uiso/Uaniso restraints and constraints
Uanis(C65) \\sim Ueq: with sigma of 0.1 and sigma for terminal atoms of 0.2
Uanis(C42) \\sim Ueq: with sigma of 0.01 and sigma for terminal atoms of 0.02
Uanis(C55) \\sim Ueq: with sigma of 0.01 and sigma for terminal atoms of 0.02
Uanis(C38) \\sim Ueq: with sigma of 0.1 and sigma for terminal atoms of 0.2
Uanis(C5) \\sim Ueq: with sigma of 0.001 and sigma for terminal atoms of 0.002
Uanis(C29) \\sim Ueq, Uanis(C30) \\sim Ueq, Uanis(C31) \\sim Ueq, Uanis(C33)
\\sim Ueq, Uanis(N32) \\sim Ueq: with sigma of 0.05 and sigma for terminal
atoms of 0.1
Uanis(C34) \\sim Ueq, Uanis(C35) \\sim Ueq, Uanis(C36) \\sim Ueq, Uanis(C37)
\\sim Ueq: with sigma of 0.05 and sigma for terminal atoms of 0.1
5. Rigid body (RIGU) restrains
 C15, C16, C17, C18, C19
 with sigma for 1-2 distances of 0.004 and sigma for 1-3 distances of 0.004
6.a Ternary CH refined with riding coordinates:
 C2(H2), C4(H4), C15(H15), C17(H17), C39(H39), C41(H41), C52(H52), C54(H54)
6.b Secondary CH2 refined with riding coordinates:
 C3(H3A,H3B), C16(H16A,H16B), C40(H40A,H40B), C53(H53A,H53B)
6.c Me refined with riding coordinates:
 C5(H5A,H5B,H5C), C6(H6A,H6B,H6C), C18(H18C,H18D,H18E), C19(H19A,H19B,H19C),
 C42(H42A,H42B,H42C), C43(H43A,H43B,H43C), C55(H55A,H55B,H55C)
6.d Aromatic/amide H refined with riding coordinates:
 C27(H27), C28(H28), C29(H29), C30(H30), C9(H9), C13(H13), C22(H22), C26(H26),
 C34(H34), C35(H35), C36(H36), C37(H37), C46(H46), C50(H50), C59(H59), C63(H63),
  C64(H64), C65(H65), C66(H66), C67(H67), C70(H70), C71(H71), C72(H72), C73(H73)
6.e Fitted hexagon refined as free rotating group:
 N3(C27,C28,C29,C30,C31), N32(C33,C34,C35,C36,C37)
6.f Idealised Me refined as rotating group:
 C56(H56A,H56B,H56C)
;
_olex2_submission_special_instructions 'No special instructions were received'

loop_
_space_group_symop_operation_xyz
'x, y, z'
'-x, -y, z+1/2'
'x, -y, -z'
'-x, y, -z+1/2'
'x+1/2, y+1/2, z'
'-x+1/2, -y+1/2, z+1/2'
'x+1/2, -y+1/2, -z'
'-x+1/2, y+1/2, -z+1/2'

loop_
_atom_site_label
_atom_site_type_symbol
_atom_site_fract_x
_atom_site_fract_y
_atom_site_fract_z
_atom_site_U_iso_or_equiv
_atom_site_adp_type
_atom_site_occupancy
_atom_site_site_symmetry_order
_atom_site_calc_flag
_atom_site_refinement_flags_posn
_atom_site_refinement_flags_adp
Cd1 Cd 0.63581(11) 0.35151(4) 0.34758(7) 0.1650(8) Uani 1 1 d . .
O1 O 0.5514(6) 0.3762(4) 0.3972(4) 0.126(4) Uani 1 1 d . .
O2 O 0.4915(9) 0.3329(5) 0.3509(6) 0.185(8) Uani 1 1 d . .
O3 O 0.4155(6) 0.3625(3) 0.4969(3) 0.111(3) Uani 1 1 d . .
O4 O 0.4246(7) 0.4452(3) 0.3763(3) 0.112(3) Uani 1 1 d . .
O5 O 0.7190(6) 0.4001(4) 0.3740(5) 0.134(4) Uani 1 1 d . .
O6 O 0.7853(8) 0.3563(4) 0.3296(5) 0.149(5) Uani 1 1 d . .
O7 O 0.8400(8) 0.3768(3) 0.4415(6) 0.152(5) Uani 1 1 d . .
O8 O 0.8425(8) 0.5060(4) 0.3644(5) 0.148(5) Uani 1 1 d . .
O18 O 0.6145(11) 0.3958(7) 0.2908(6) 0.204(9) Uani 1 1 d D .
H18A H 0.648(3) 0.4146(19) 0.294(10) 0.306 Uiso 1 1 d DR .
H18B H 0.572(2) 0.407(2) 0.290(14) 0.306 Uiso 1 1 d DR .
N1 N 0.4198(5) 0.4036(3) 0.4358(3) 0.0767(19) Uani 1 1 d . .
N2 N 0.8455(8) 0.4415(4) 0.4022(5) 0.124(4) Uani 1 1 d . .
N3 N 0.6733(14) 0.2927(5) 0.3817(7) 0.253(13) Uani 1 1 d . U
C27 C 0.6873(17) 0.2946(4) 0.4261(7) 0.27(2) Uani 1 1 d G U
H27 H 0.682637 0.321603 0.441097 0.324 Uiso 1 1 calc R .
C28 C 0.7083(19) 0.2569(6) 0.4485(7) 0.32(3) Uani 1 1 d G U
H28 H 0.717879 0.258254 0.478852 0.385 Uiso 1 1 calc R .
C29 C 0.7151(18) 0.2174(4) 0.4265(9) 0.278(17) Uani 1 1 d G U
H29 H 0.729436 0.191684 0.441837 0.333 Uiso 1 1 calc R .
C30 C 0.7011(14) 0.2155(4) 0.3821(9) 0.268(14) Uani 1 1 d G U
H30 H 0.705749 0.188464 0.367068 0.322 Uiso 1 1 calc R .
C31 C 0.6801(11) 0.2531(6) 0.3597(7) 0.177(6) Uani 1 1 d G U
C1 C 0.4884(9) 0.3592(5) 0.3807(6) 0.117(5) Uani 1 1 d D .
C2 C 0.4172(7) 0.3634(4) 0.4086(4) 0.093(3) Uani 1 1 d D .
H2 H 0.417666 0.338003 0.429069 0.111 Uiso 1 1 calc R .
C3 C 0.3468(12) 0.3596(6) 0.3830(6) 0.138(4) Uani 1 1 d D U
H3A H 0.357523 0.368807 0.352765 0.166 Uiso 1 1 calc R .
H3B H 0.307971 0.379813 0.395072 0.166 Uiso 1 1 calc R .
C4 C 0.3143(19) 0.3140(10) 0.3824(7) 0.222(11) Uani 1 1 d D U
H4 H 0.355521 0.292102 0.376440 0.267 Uiso 1 1 calc R .
C5 C 0.2441(16) 0.3051(10) 0.3538(10) 0.189(7) Uani 1 1 d D U
H5A H 0.258006 0.308907 0.323209 0.283 Uiso 1 1 calc R .
H5B H 0.226350 0.275073 0.358608 0.283 Uiso 1 1 calc R .
H5C H 0.203167 0.325667 0.361405 0.283 Uiso 1 1 calc R .
C6 C 0.2811(18) 0.3066(13) 0.4250(9) 0.223(14) Uani 1 1 d . U
H6A H 0.259023 0.277174 0.426232 0.335 Uiso 1 1 calc R .
H6B H 0.320911 0.309460 0.447288 0.335 Uiso 1 1 calc R .
H6C H 0.240794 0.328333 0.430370 0.335 Uiso 1 1 calc R .
C7 C 0.4189(7) 0.4001(4) 0.4814(4) 0.083(3) Uani 1 1 d . .
C8 C 0.4246(7) 0.4451(4) 0.4146(3) 0.082(3) Uani 1 1 d . .
C9 C 0.4220(8) 0.5245(4) 0.4221(4) 0.089(3) Uani 1 1 d . .
H9 H 0.422963 0.526670 0.391271 0.107 Uiso 1 1 calc R .
C10 C 0.4235(5) 0.4845(3) 0.4413(3) 0.069(2) Uani 1 1 d . .
C11 C 0.4236(5) 0.4810(3) 0.4872(3) 0.0651(18) Uani 1 1 d . .
C12 C 0.4213(5) 0.4392(3) 0.5073(3) 0.072(2) Uani 1 1 d . .
C13 C 0.4189(8) 0.4366(3) 0.5522(4) 0.090(3) Uani 1 1 d . .
H13 H 0.415301 0.408885 0.566018 0.109 Uiso 1 1 calc R .
C14 C 0.7857(9) 0.3879(5) 0.3563(7) 0.132(6) Uani 1 1 d D .
C15 C 0.8538(10) 0.4148(5) 0.3625(7) 0.133(6) Uani 1 1 d D U
H15 H 0.855074 0.435824 0.337693 0.159 Uiso 1 1 calc R .
C16 C 0.9254(11) 0.3878(8) 0.3591(8) 0.153(7) Uani 1 1 d . U
H16A H 0.919525 0.366229 0.335336 0.184 Uiso 1 1 calc R .
H16B H 0.933438 0.371597 0.386516 0.184 Uiso 1 1 calc R .
C17 C 0.9967(16) 0.4174(11) 0.3498(13) 0.25(2) Uani 1 1 d D U
H17 H 1.002048 0.438663 0.374304 0.302 Uiso 1 1 calc R .
C18 C 1.014(3) 0.4412(15) 0.3081(8) 0.44(5) Uani 1 1 d D U
H18C H 1.062283 0.457307 0.311128 0.657 Uiso 1 1 calc R .
H18D H 1.018578 0.420034 0.284303 0.657 Uiso 1 1 calc R .
H18E H 0.972528 0.461817 0.301633 0.657 Uiso 1 1 calc R .
C19 C 1.0678(16) 0.3862(12) 0.3504(16) 0.252(19) Uani 1 1 d . U
H19A H 1.065720 0.367631 0.376337 0.379 Uiso 1 1 calc R .
H19B H 1.067333 0.367762 0.324344 0.379 Uiso 1 1 calc R .
H19C H 1.114859 0.403669 0.350913 0.379 Uiso 1 1 calc R .
C20 C 0.8380(8) 0.4176(5) 0.4420(8) 0.124(5) Uani 1 1 d . .
C21 C 0.8372(10) 0.4867(5) 0.3995(9) 0.134(6) Uani 1 1 d . .
C22 C 0.8362(10) 0.5558(5) 0.4420(7) 0.120(5) Uani 1 1 d . .
H22 H 0.839214 0.571201 0.415242 0.144 Uiso 1 1 calc R .
C23 C 0.8358(7) 0.5121(4) 0.4398(7) 0.118(5) Uani 1 1 d . .
C24 C 0.8313(5) 0.4875(4) 0.4800(6) 0.106(5) Uani 1 1 d . .
C25 C 0.8335(7) 0.4419(4) 0.4831(7) 0.114(5) Uani 1 1 d . .
C26 C 0.8326(7) 0.4195(5) 0.5212(7) 0.118(6) Uani 1 1 d . .
H26 H 0.829561 0.388477 0.522192 0.141 Uiso 1 1 calc R .
N32 N 0.6324(11) 0.2958(4) 0.2972(6) 0.213(12) Uani 1 1 d . U
C33 C 0.6632(12) 0.2567(5) 0.3122(5) 0.193(12) Uani 1 1 d G U
C34 C 0.6678(15) 0.2207(4) 0.2847(7) 0.213(14) Uani 1 1 d G U
H34 H 0.688872 0.193956 0.294918 0.256 Uiso 1 1 calc R .
C35 C 0.6418(18) 0.2239(6) 0.2421(6) 0.33(3) Uani 1 1 d G U
H35 H 0.644979 0.199337 0.223277 0.392 Uiso 1 1 calc DR .
C36 C 0.6110(17) 0.2630(8) 0.2271(6) 0.30(2) Uani 1 1 d G U
H36 H 0.593189 0.265229 0.198023 0.363 Uiso 1 1 calc R .
C37 C 0.6063(13) 0.2990(6) 0.2547(7) 0.233(17) Uani 1 1 d G U
H37 H 0.585292 0.325741 0.244410 0.279 Uiso 1 1 calc R .
Cd2 Cd 0.41848(6) 0.36338(3) 0.66904(3) 0.0893(3) Uani 1 1 d D .
O10 O 0.2711(7) 0.3696(4) 0.6785(4) 0.122(3) Uani 1 1 d . .
O11 O 0.3385(5) 0.4132(4) 0.6397(3) 0.106(3) Uani 1 1 d . .
O12 O 0.2176(6) 0.3851(3) 0.5744(4) 0.108(3) Uani 1 1 d . .
O13 O 0.2143(7) 0.5212(4) 0.6340(4) 0.127(4) Uani 1 1 d . .
O14 O 0.5067(5) 0.3908(4) 0.6189(3) 0.115(3) Uani 1 1 d . .
O15 O 0.5621(7) 0.3658(5) 0.6785(4) 0.145(5) Uani 1 1 d . .
O16 O 0.6130(7) 0.4764(3) 0.6336(3) 0.116(3) Uani 1 1 d . .
O17 O 0.6465(7) 0.3684(3) 0.5359(4) 0.120(3) Uani 1 1 d . .
O19 O 0.4256(11) 0.4064(5) 0.7305(5) 0.175(7) Uani 1 1 d D .
H19D H 0.448(11) 0.430(3) 0.727(2) 0.262 Uiso 1 1 d DR .
H19E H 0.4405(16) 0.394(2) 0.7528(12) 0.262 Uiso 1 1 d DR .
N5 N 0.2140(5) 0.4515(4) 0.6045(4) 0.093(3) Uani 1 1 d . .
N6 N 0.6373(5) 0.4237(3) 0.5851(3) 0.079(2) Uani 1 1 d . .
N7 N 0.4026(14) 0.3036(4) 0.6229(3) 0.166(9) Uani 1 1 d . .
N8 N 0.4043(6) 0.2996(3) 0.7085(3) 0.085(2) Uani 1 1 d D U
C38 C 0.2761(7) 0.4019(7) 0.6553(7) 0.132(7) Uani 1 1 d . U
C39 C 0.2055(7) 0.4305(6) 0.6480(5) 0.119(5) Uani 1 1 d D .
H39 H 0.208596 0.454620 0.669864 0.143 Uiso 1 1 calc R .
C40 C 0.1305(10) 0.4089(8) 0.6548(6) 0.151(6) Uani 1 1 d D U
H40A H 0.133154 0.389606 0.680565 0.181 Uiso 1 1 calc R .
H40B H 0.117789 0.390693 0.629199 0.181 Uiso 1 1 calc R .
C41 C 0.0677(8) 0.4440(12) 0.6616(11) 0.247(12) Uani 1 1 d D U
H41 H 0.070198 0.467886 0.639454 0.297 Uiso 1 1 calc R .
C42 C -0.0061(14) 0.4187(12) 0.6593(12) 0.233(12) Uani 1 1 d D U
H42A H -0.012928 0.407102 0.629885 0.349 Uiso 1 1 calc R .
H42B H -0.004395 0.394419 0.680106 0.349 Uiso 1 1 calc R .
H42C H -0.048922 0.438094 0.666492 0.349 Uiso 1 1 calc R .
C43 C 0.0750(15) 0.4610(14) 0.7078(13) 0.260(15) Uani 1 1 d D U
H43A H 0.122636 0.477754 0.710554 0.390 Uiso 1 1 calc R .
H43B H 0.031334 0.479980 0.714436 0.390 Uiso 1 1 calc R .
H43C H 0.075861 0.436305 0.728050 0.390 Uiso 1 1 calc R .
C44 C 0.2167(6) 0.4234(5) 0.5680(5) 0.094(3) Uani 1 1 d . .
C45 C 0.2161(7) 0.4970(5) 0.6014(4) 0.097(3) Uani 1 1 d . .
C46 C 0.2214(8) 0.5628(4) 0.5531(5) 0.094(3) Uani 1 1 d . .
H46 H 0.223104 0.581288 0.577851 0.113 Uiso 1 1 calc R .
C47 C 0.2208(5) 0.5180(4) 0.5575(5) 0.090(3) Uani 1 1 d . .
C48 C 0.2214(5) 0.4906(4) 0.5206(4) 0.077(2) Uani 1 1 d . .
C49 C 0.2224(6) 0.4446(4) 0.5239(4) 0.083(3) Uani 1 1 d . .
C50 C 0.2196(7) 0.4198(4) 0.4885(5) 0.095(3) Uani 1 1 d . .
H50 H 0.216116 0.388914 0.491781 0.114 Uiso 1 1 calc R .
C51 C 0.5650(7) 0.3832(5) 0.6418(5) 0.107(4) Uani 1 1 d . .
C52 C 0.6406(7) 0.3913(4) 0.6219(4) 0.095(3) Uani 1 1 d D .
H52 H 0.657520 0.362885 0.609024 0.113 Uiso 1 1 calc R .
C53 C 0.7016(9) 0.4043(6) 0.6550(7) 0.145(7) Uani 1 1 d D U
H53A H 0.736962 0.425410 0.641117 0.174 Uiso 1 1 calc R .
H53B H 0.676200 0.419599 0.679433 0.174 Uiso 1 1 calc R .
C54 C 0.7483(10) 0.3672(9) 0.6733(7) 0.200(11) Uani 1 1 d D U
H54 H 0.712968 0.344705 0.685723 0.239 Uiso 1 1 calc R .
C55 C 0.8009(19) 0.3450(10) 0.6378(9) 0.204(10) Uani 1 1 d D U
H55A H 0.830103 0.321166 0.651132 0.307 Uiso 1 1 calc R .
H55B H 0.768874 0.333352 0.614382 0.307 Uiso 1 1 calc R .
H55C H 0.836320 0.366846 0.625939 0.307 Uiso 1 1 calc R .
C56 C 0.8015(15) 0.3841(11) 0.7094(9) 0.250(18) Uani 1 1 d D U
H56A H 0.788639 0.369682 0.736890 0.375 Uiso 1 1 calc DGR .
H56B H 0.794955 0.415843 0.712583 0.375 Uiso 1 1 calc GR .
H56C H 0.854802 0.377694 0.701800 0.375 Uiso 1 1 calc DGR .
C57 C 0.6391(7) 0.4086(4) 0.5447(6) 0.099(4) Uani 1 1 d . .
C58 C 0.6251(8) 0.4652(4) 0.5961(4) 0.090(3) Uani 1 1 d . .
C59 C 0.6258(9) 0.5430(4) 0.5691(5) 0.104(4) Uani 1 1 d . .
H59 H 0.621947 0.553211 0.598176 0.124 Uiso 1 1 calc R .
C60 C 0.6275(7) 0.4988(4) 0.5597(4) 0.085(3) Uani 1 1 d . .
C61 C 0.6299(5) 0.4846(3) 0.5169(4) 0.079(3) Uani 1 1 d . .
C62 C 0.6325(6) 0.4397(4) 0.5082(4) 0.083(3) Uani 1 1 d . .
C63 C 0.6302(8) 0.4276(5) 0.4662(5) 0.107(4) Uani 1 1 d . .
H63 H 0.631459 0.397194 0.459863 0.128 Uiso 1 1 calc R .
C64 C 0.396(3) 0.3062(8) 0.5797(6) 0.26(2) Uani 1 1 d . .
H64 H 0.394371 0.334669 0.567316 0.313 Uiso 1 1 calc R .
C65 C 0.391(3) 0.2713(6) 0.5517(6) 0.231(19) Uani 1 1 d D U
H65 H 0.401815 0.273892 0.521485 0.277 Uiso 1 1 calc R .
C66 C 0.370(3) 0.2322(7) 0.5705(6) 0.25(2) Uani 1 1 d D .
H66 H 0.354499 0.208649 0.552572 0.300 Uiso 1 1 calc R .
C67 C 0.3723(15) 0.2265(5) 0.6157(4) 0.144(8) Uani 1 1 d D .
H67 H 0.365256 0.198641 0.628787 0.173 Uiso 1 1 calc R .
C68 C 0.3849(12) 0.2638(4) 0.6400(4) 0.120(6) Uani 1 1 d D .
C69 C 0.3889(8) 0.2626(4) 0.6877(4) 0.091(3) Uani 1 1 d . U
C70 C 0.3709(11) 0.2256(4) 0.7094(4) 0.114(5) Uani 1 1 d D U
H70 H 0.358389 0.199841 0.693657 0.137 Uiso 1 1 calc R .
C71 C 0.3704(16) 0.2247(6) 0.7548(5) 0.157(9) Uani 1 1 d D U
H71 H 0.355767 0.198826 0.769741 0.189 Uiso 1 1 calc R .
C72 C 0.3904(12) 0.2600(6) 0.7769(4) 0.135(6) Uani 1 1 d D U
H72 H 0.395398 0.259527 0.807640 0.161 Uiso 1 1 calc R .
C73 C 0.4045(14) 0.2997(6) 0.7521(4) 0.142(7) Uani 1 1 d D U
H73 H 0.413967 0.326320 0.767038 0.170 Uiso 1 1 calc R .

loop_
_atom_site_aniso_label
_atom_site_aniso_U_11
_atom_site_aniso_U_22
_atom_site_aniso_U_33
_atom_site_aniso_U_23
_atom_site_aniso_U_13
_atom_site_aniso_U_12
Cd1 0.1805(13) 0.0828(7) 0.2317(18) -0.0518(9) 0.0978(13) -0.0039(7)
O1 0.107(7) 0.094(6) 0.176(10) -0.004(6) 0.044(7) 0.019(5)
O2 0.191(13) 0.129(10) 0.234(16) -0.106(11) 0.102(12) -0.044(9)
O3 0.166(8) 0.072(4) 0.093(5) 0.027(4) -0.032(5) -0.011(6)
O4 0.176(9) 0.076(5) 0.085(5) 0.009(4) 0.027(6) 0.020(6)
O5 0.117(7) 0.093(6) 0.191(11) -0.027(7) 0.055(7) 0.005(5)
O6 0.157(9) 0.081(6) 0.208(13) -0.011(7) 0.074(9) 0.035(6)
O7 0.154(9) 0.047(4) 0.256(16) 0.001(6) 0.058(10) 0.013(5)
O8 0.165(11) 0.095(7) 0.184(12) 0.018(8) 0.049(9) 0.015(7)
O18 0.237(19) 0.25(2) 0.128(11) -0.029(12) -0.017(12) 0.076(17)
N1 0.081(5) 0.064(4) 0.084(5) 0.008(3) -0.002(4) 0.013(4)
N2 0.116(9) 0.079(7) 0.176(13) 0.013(8) 0.046(8) 0.014(6)
N3 0.36(4) 0.140(10) 0.264(13) -0.009(11) 0.12(2) 0.043(19)
C27 0.47(6) 0.082(9) 0.262(13) -0.009(10) 0.12(3) 0.064(19)
C28 0.52(8) 0.072(9) 0.369(16) 0.013(9) -0.04(3) -0.02(2)
C29 0.42(5) 0.082(8) 0.328(14) 0.033(11) -0.02(3) 0.056(19)
C30 0.30(4) 0.138(11) 0.368(14) -0.002(12) -0.11(3) 0.03(2)
C31 0.137(14) 0.128(10) 0.268(13) -0.013(8) 0.004(16) 0.020(12)
C1 0.102(9) 0.068(7) 0.181(15) -0.001(9) 0.029(9) 0.005(7)
C2 0.103(7) 0.076(6) 0.099(7) -0.014(5) 0.008(6) 0.004(6)
C3 0.182(13) 0.120(10) 0.113(10) -0.022(8) -0.011(9) 0.059(7)
C4 0.26(2) 0.27(2) 0.139(13) -0.107(16) 0.026(12) -0.14(2)
C5 0.188(7) 0.189(8) 0.189(7) -0.002(3) -0.003(3) 0.000(3)
C6 0.21(2) 0.30(3) 0.168(8) -0.064(17) 0.036(11) -0.11(3)
C7 0.078(6) 0.073(6) 0.098(7) 0.017(5) -0.010(5) 0.008(5)
C8 0.098(7) 0.071(6) 0.076(6) 0.012(4) 0.011(5) 0.013(5)
C9 0.110(8) 0.070(6) 0.088(6) 0.024(5) 0.033(6) 0.027(6)
C10 0.061(4) 0.069(5) 0.079(5) 0.009(4) 0.014(4) 0.014(4)
C11 0.045(4) 0.068(4) 0.083(5) 0.018(4) -0.004(4) 0.003(3)
C12 0.063(5) 0.065(5) 0.088(6) 0.020(4) -0.023(4) -0.001(4)
C13 0.120(8) 0.060(5) 0.091(6) 0.030(5) -0.030(7) -0.013(6)
C14 0.122(12) 0.093(10) 0.180(17) 0.002(10) 0.049(11) 0.033(9)
C15 0.124(11) 0.096(9) 0.178(16) 0.022(10) 0.060(12) 0.022(8)
C16 0.109(10) 0.169(17) 0.181(17) -0.014(14) 0.047(12) 0.030(10)
C17 0.147(16) 0.18(2) 0.43(5) 0.03(3) 0.13(3) 0.042(13)
C18 0.32(6) 0.30(6) 0.69(10) 0.26(7) 0.28(7) 0.13(5)
C19 0.150(18) 0.21(3) 0.40(5) 0.01(3) 0.11(3) 0.036(17)
C20 0.087(8) 0.084(8) 0.200(18) 0.001(11) 0.019(9) -0.004(6)
C21 0.118(11) 0.072(8) 0.21(2) -0.008(11) 0.033(12) -0.007(7)
C22 0.132(12) 0.069(7) 0.159(14) 0.025(9) -0.018(10) 0.002(7)
C23 0.075(7) 0.070(7) 0.209(18) 0.006(9) 0.001(8) 0.008(5)
C24 0.051(5) 0.065(6) 0.202(16) 0.029(7) 0.009(6) 0.002(4)
C25 0.077(7) 0.066(6) 0.200(17) 0.023(9) 0.029(8) 0.013(5)
C26 0.077(7) 0.071(7) 0.205(18) 0.034(10) 0.028(8) -0.008(5)
N32 0.30(3) 0.096(11) 0.24(2) -0.067(13) 0.16(2) -0.051(13)
C33 0.27(3) 0.090(12) 0.22(2) -0.045(14) 0.08(2) -0.006(15)
C34 0.35(4) 0.099(13) 0.19(2) -0.054(14) 0.06(2) 0.004(19)
C35 0.54(6) 0.26(4) 0.18(3) 0.00(3) 0.11(4) 0.00(5)
C36 0.56(6) 0.15(2) 0.20(3) 0.02(2) 0.11(4) 0.02(4)
C37 0.30(4) 0.17(2) 0.22(3) -0.09(2) 0.13(3) -0.06(2)
Cd2 0.1139(6) 0.0678(4) 0.0862(5) 0.0063(3) -0.0121(4) -0.0207(4)
O10 0.127(7) 0.104(7) 0.134(8) 0.046(7) 0.024(6) 0.012(6)
O11 0.094(6) 0.120(7) 0.103(6) -0.006(5) -0.007(4) 0.003(5)
O12 0.125(7) 0.074(5) 0.126(7) -0.008(5) -0.030(5) -0.001(5)
O13 0.141(8) 0.139(9) 0.102(6) -0.042(6) 0.008(6) -0.006(7)
O14 0.092(5) 0.127(8) 0.127(7) 0.067(6) -0.031(5) -0.025(5)
O15 0.146(9) 0.157(10) 0.130(8) 0.072(8) -0.043(6) -0.051(8)
O16 0.153(8) 0.099(6) 0.095(6) 0.018(5) -0.027(5) -0.016(6)
O17 0.151(8) 0.076(5) 0.133(7) 0.021(5) 0.010(6) 0.022(5)
O19 0.220(15) 0.136(10) 0.168(11) -0.061(9) -0.092(12) 0.043(11)
N5 0.070(5) 0.111(8) 0.099(7) -0.010(6) 0.002(4) 0.007(5)
N6 0.059(4) 0.084(6) 0.094(6) 0.020(5) -0.011(4) 0.007(4)
N7 0.37(3) 0.065(6) 0.060(5) 0.002(4) -0.012(9) -0.047(10)
N8 0.101(6) 0.079(5) 0.073(4) 0.002(4) -0.012(4) -0.034(5)
C38 0.060(6) 0.158(16) 0.179(17) -0.073(14) 0.030(8) -0.023(8)
C39 0.067(7) 0.167(15) 0.123(10) 0.000(10) 0.002(6) 0.035(8)
C40 0.122(10) 0.208(19) 0.122(12) 0.040(11) 0.011(9) -0.028(11)
C41 0.054(8) 0.44(3) 0.25(2) 0.06(2) 0.040(11) 0.050(10)
C42 0.137(10) 0.30(3) 0.27(2) 0.02(2) 0.026(15) 0.027(13)
C43 0.111(14) 0.31(4) 0.36(3) -0.07(2) 0.084(19) 0.003(17)
C44 0.066(6) 0.105(9) 0.111(9) -0.015(7) 0.003(5) 0.009(6)
C45 0.083(7) 0.115(10) 0.093(8) -0.019(7) 0.016(6) 0.003(6)
C46 0.106(8) 0.076(7) 0.101(8) -0.027(6) 0.003(6) -0.024(6)
C47 0.042(4) 0.099(8) 0.130(10) -0.037(7) 0.006(5) -0.005(4)
C48 0.046(4) 0.092(7) 0.093(6) -0.023(5) 0.002(4) -0.001(4)
C49 0.067(5) 0.084(7) 0.098(7) -0.010(6) -0.003(5) 0.011(5)
C50 0.081(7) 0.085(7) 0.119(10) -0.020(7) -0.017(6) 0.012(5)
C51 0.086(8) 0.105(9) 0.131(11) 0.046(8) -0.027(7) -0.016(6)
C52 0.088(7) 0.080(7) 0.115(9) 0.032(6) -0.017(6) 0.001(6)
C53 0.098(9) 0.176(16) 0.162(15) 0.076(13) -0.045(9) -0.034(8)
C54 0.104(11) 0.34(3) 0.155(13) 0.127(16) -0.015(8) 0.032(13)
C55 0.22(2) 0.20(2) 0.186(16) 0.077(14) 0.004(15) 0.023(16)
C56 0.18(2) 0.34(5) 0.23(3) 0.01(2) -0.10(2) 0.13(3)
C57 0.078(7) 0.067(6) 0.151(13) 0.009(7) 0.005(7) 0.007(5)
C58 0.103(8) 0.081(7) 0.086(8) 0.010(5) -0.027(6) -0.008(6)
C59 0.114(9) 0.084(7) 0.113(9) 0.000(6) -0.035(8) -0.010(7)
C60 0.079(6) 0.078(6) 0.098(8) 0.011(5) -0.005(5) 0.002(5)
C61 0.057(5) 0.075(6) 0.106(8) 0.029(5) -0.014(5) -0.002(4)
C62 0.074(6) 0.083(6) 0.092(7) 0.019(5) 0.005(5) 0.017(5)
C63 0.100(8) 0.094(8) 0.126(11) 0.026(8) 0.008(8) 0.020(7)
C64 0.57(7) 0.136(17) 0.081(10) 0.031(10) -0.01(2) -0.13(3)
C65 0.51(6) 0.088(10) 0.091(10) 0.009(8) 0.001(19) -0.09(2)
C66 0.53(7) 0.127(16) 0.094(12) -0.030(11) 0.02(2) -0.10(3)
C67 0.28(2) 0.085(8) 0.071(7) -0.003(6) -0.023(10) -0.053(12)
C68 0.222(17) 0.055(5) 0.082(7) 0.008(5) -0.022(8) -0.033(8)
C69 0.125(9) 0.081(6) 0.066(5) 0.004(4) -0.015(5) -0.013(6)
C70 0.183(14) 0.067(6) 0.092(7) 0.008(5) -0.030(8) -0.033(8)
C71 0.25(2) 0.135(12) 0.092(8) 0.026(8) 0.003(12) -0.071(16)
C72 0.207(19) 0.129(11) 0.067(6) -0.003(6) -0.004(8) -0.034(12)
C73 0.214(19) 0.137(11) 0.074(6) -0.011(7) -0.011(10) -0.065(14)

loop_
_atom_type_symbol
_atom_type_description
_atom_type_scat_dispersion_real
_atom_type_scat_dispersion_imag
_atom_type_scat_source
C C 0.0030 0.0020 'International Tables Vol C Tables 4.2.6.8 and 6.1.1.4'
H H 0.0000 0.0000 'International Tables Vol C Tables 4.2.6.8 and 6.1.1.4'
Cd Cd -0.8050 1.2290 'International Tables Vol C Tables 4.2.6.8 and 6.1.1.4'
N N 0.0070 0.0030 'International Tables Vol C Tables 4.2.6.8 and 6.1.1.4'
O O 0.0120 0.0060 'International Tables Vol C Tables 4.2.6.8 and 6.1.1.4'

loop_
_geom_angle_atom_site_label_1
_geom_angle_atom_site_label_2
_geom_angle_atom_site_label_3
_geom_angle
_geom_angle_site_symmetry_1
_geom_angle_site_symmetry_3
O1 Cd1 O2 53.8(4) . .
O1 Cd1 N32 133.4(5) . .
O5 Cd1 O1 87.5(4) . .
O5 Cd1 O2 140.0(3) . .
O5 Cd1 O18 89.4(7) . .
O5 Cd1 N32 139.0(5) . .
O18 Cd1 O1 102.5(6) . .
O18 Cd1 O2 90.1(7) . .
O18 Cd1 N32 85.3(7) . .
N3 Cd1 O1 98.4(6) . .
N3 Cd1 O2 95.3(8) . .
N3 Cd1 O5 100.2(8) . .
N3 Cd1 O18 157.3(7) . .
N3 Cd1 N32 73.9(8) . .
N32 Cd1 O2 80.7(5) . .
C1 O1 Cd1 98.7(10) . .
C1 O2 Cd1 85.9(11) . .
C14 O5 Cd1 103.5(10) . .
C7 N1 C2 119.9(9) . .
C7 N1 C8 121.6(9) . .
C8 N1 C2 118.4(9) . .
C20 N2 C15 115.8(13) . .
C21 N2 C15 120.6(17) . .
C21 N2 C20 123.3(17) . .
C27 N3 Cd1 119.4(11) . .
C27 N3 C31 120.0 . .
C31 N3 Cd1 120.5(11) . .
N3 C27 C28 120.0 . .
C27 C28 C29 120.0 . .
C30 C29 C28 120.0 . .
C31 C30 C29 120.0 . .
N3 C31 C33 113.3(14) . .
C30 C31 N3 120.0 . .
C30 C31 C33 126.7(14) . .
O1 C1 C2 115.5(15) . .
O2 C1 O1 120.9(13) . .
O2 C1 C2 121.2(15) . .
N1 C2 C1 111.4(11) . .
C3 C2 N1 113.2(10) . .
C3 C2 C1 112.2(13) . .
C2 C3 C4 113.4(18) . .
C3 C4 C5 118(3) . .
C6 C4 C3 107(2) . .
C6 C4 C5 100(2) . .
O3 C7 N1 116.9(10) . .
O3 C7 C12 123.7(10) . .
N1 C7 C12 119.3(9) . .
O4 C8 N1 117.4(10) . .
O4 C8 C10 124.2(10) . .
N1 C8 C10 118.3(9) . .
C10 C9 C13 120.5(10) . 3_566
C9 C10 C8 119.9(9) . .
C9 C10 C11 120.2(10) . .
C11 C10 C8 119.9(8) . .
C10 C11 C12 120.1(9) . .
C11 C11 C10 119.6(10) 3_566 .
C11 C11 C12 120.2(10) 3_566 .
C11 C12 C7 120.5(9) . .
C13 C12 C7 120.4(8) . .
C13 C12 C11 119.0(9) . .
C12 C13 C9 120.4(8) . 3_566
O5 C14 C15 120.0(15) . .
O6 C14 O5 118.0(16) . .
O6 C14 C15 121.3(14) . .
N2 C15 C16 116.3(18) . .
C14 C15 N2 109.9(13) . .
C14 C15 C16 111.2(15) . .
C15 C16 C17 111.1(18) . .
C16 C17 C19 106(2) . .
C18 C17 C16 127(4) . .
C18 C17 C19 98(3) . .
O7 C20 N2 119.7(19) . .
O7 C20 C25 121.2(19) . .
N2 C20 C25 118.9(13) . .
O8 C21 N2 121(2) . .
O8 C21 C23 119.5(14) . .
N2 C21 C23 118(2) . .
C23 C22 C26 126.5(18) . 3_566
C22 C23 C21 124.8(19) . .
C22 C23 C24 118.3(19) . .
C24 C23 C21 116.9(13) . .
C24 C24 C23 116.9(13) 3_566 .
C25 C24 C23 124.9(17) . .
C25 C24 C24 118.0(18) . 3_566
C24 C25 C20 116.7(16) . .
C26 C25 C20 119.4(13) . .
C26 C25 C24 124.0(19) . .
C25 C26 C22 116.1(13) . 3_566
C33 N32 Cd1 113.7(10) . .
C33 N32 C37 120.0 . .
C37 N32 Cd1 126.2(10) . .
N32 C33 C31 117.6(13) . .
N32 C33 C34 120.0 . .
C34 C33 C31 121.8(13) . .
C35 C34 C33 120.0 . .
C36 C35 C34 120.0 . .
C35 C36 C37 120.0 . .
C36 C37 N32 120.0 . .
O10 Cd2 C51 159.5(3) . .
O11 Cd2 O10 51.9(3) . .
O11 Cd2 O14 84.4(3) . .
O11 Cd2 O15 129.9(4) . .
O11 Cd2 O19 88.7(4) . .
O11 Cd2 N7 102.2(5) . .
O11 Cd2 N8 135.6(4) . .
O11 Cd2 C51 107.7(4) . .
O14 Cd2 O10 134.6(3) . .
O14 Cd2 O15 53.8(3) . .
O14 Cd2 C51 27.0(3) . .
O15 Cd2 O10 165.7(4) . .
O15 Cd2 C51 26.9(4) . .
O19 Cd2 O10 85.4(6) . .
O19 Cd2 O14 107.6(6) . .
O19 Cd2 O15 80.5(6) . .
O19 Cd2 N7 162.3(5) . .
O19 Cd2 N8 93.2(5) . .
O19 Cd2 C51 94.3(6) . .
N7 Cd2 O10 90.4(7) . .
N7 Cd2 O14 87.6(5) . .
N7 Cd2 O15 102.2(7) . .
N7 Cd2 C51 95.6(7) . .
N8 Cd2 O10 84.0(3) . .
N8 Cd2 O14 136.1(4) . .
N8 Cd2 O15 94.1(3) . .
N8 Cd2 N7 69.2(3) . .
N8 Cd2 C51 116.4(4) . .
C38 O10 Cd2 85.6(9) . .
C38 O11 Cd2 101.6(14) . .
C51 O14 Cd2 95.7(8) . .
C51 O15 Cd2 87.1(8) . .
C44 N5 C39 117.1(13) . .
C45 N5 C39 119.5(12) . .
C45 N5 C44 123.4(12) . .
C57 N6 C52 118.5(10) . .
C57 N6 C58 124.9(10) . .
C58 N6 C52 116.2(11) . .
C64 N7 Cd2 124.6(12) . .
C64 N7 C68 114.7(13) . .
C68 N7 Cd2 119.5(8) . .
C69 N8 Cd2 119.2(7) . .
C69 N8 C73 119.0(11) . .
C73 N8 Cd2 121.5(10) . .
O10 C38 O11 120.9(19) . .
O10 C38 C39 119.4(13) . .
O11 C38 C39 120(2) . .
N5 C39 C38 107.3(12) . .
C40 C39 N5 113.9(13) . .
C40 C39 C38 116.1(17) . .
C39 C40 C41 110(2) . .
C42 C41 C40 104(3) . .
C42 C41 C43 107(2) . .
C43 C41 C40 108(2) . .
O12 C44 N5 117.8(14) . .
O12 C44 C49 124.9(12) . .
N5 C44 C49 117.2(12) . .
O13 C45 N5 122.5(14) . .
O13 C45 C47 118.2(14) . .
N5 C45 C47 119.3(11) . .
C47 C46 C50 118.3(11) . 3_566
C46 C47 C45 121.1(11) . .
C46 C47 C48 120.6(14) . .
C48 C47 C45 118.2(12) . .
C48 C48 C47 119.2(14) 3_566 .
C48 C48 C49 118.6(12) 3_566 .
C49 C48 C47 122.3(12) . .
C48 C49 C44 119.5(11) . .
C50 C49 C44 119.4(12) . .
C50 C49 C48 120.7(12) . .
C49 C50 C46 122.4(13) . 3_566
O14 C51 Cd2 57.4(7) . .
O14 C51 C52 117.5(12) . .
O15 C51 Cd2 66.1(8) . .
O15 C51 O14 123.4(13) . .
O15 C51 C52 118.8(11) . .
C52 C51 Cd2 172.8(12) . .
N6 C52 C53 111.0(10) . .
C51 C52 N6 112.8(9) . .
C51 C52 C53 113.1(14) . .
C54 C53 C52 115.6(16) . .
C53 C54 C55 112.3(18) . .
C53 C54 C56 110(2) . .
C56 C54 C55 107.0(19) . .
O17 C57 N6 122.7(13) . .
O17 C57 C62 118.1(14) . .
N6 C57 C62 119.2(10) . .
O16 C58 N6 122.3(11) . .
O16 C58 C60 120.7(12) . .
N6 C58 C60 117.0(11) . .
C60 C59 C63 117.3(14) . 3_566
C59 C60 C58 120.4(12) . .
C59 C60 C61 120.4(11) . .
C61 C60 C58 119.2(11) . .
C60 C61 C61 119.5(14) . 3_566
C60 C61 C62 119.2(10) . .
C62 C61 C61 121.2(15) . 3_566
C61 C62 C57 119.4(12) . .
C63 C62 C57 123.9(12) . .
C63 C62 C61 116.7(11) . .
C62 C63 C59 124.6(14) . 3_566
N7 C64 C65 125.6(19) . .
C64 C65 C66 115.1(17) . .
C65 C66 C67 121.4(17) . .
C68 C67 C66 116.0(14) . .
N7 C68 C67 124.4(12) . .
N7 C68 C69 113.3(10) . .
C67 C68 C69 121.9(11) . .
N8 C69 C68 118.1(10) . .
N8 C69 C70 121.5(10) . .
C70 C69 C68 120.2(11) . .
C69 C70 C71 120.8(13) . .
C72 C71 C70 119.8(14) . .
C71 C72 C73 117.0(13) . .
N8 C73 C72 121.6(14) . .

loop_
_geom_bond_atom_site_label_1
_geom_bond_atom_site_label_2
_geom_bond_distance
_geom_bond_site_symmetry_2
Cd1 O1 2.254(10) .
Cd1 O2 2.585(15) .
Cd1 O5 2.230(13) .
Cd1 O18 2.24(2) .
Cd1 N3 2.182(14) .
Cd1 N32 2.303(12) .
O1 C1 1.32(2) .
O2 C1 1.22(2) .
O3 C7 1.247(13) .
O4 C8 1.177(13) .
O5 C14 1.339(18) .
O6 C14 1.27(2) .
O7 C20 1.248(18) .
O8 C21 1.23(3) .
N1 C2 1.489(14) .
N1 C7 1.407(14) .
N1 C8 1.428(13) .
N2 C15 1.48(2) .
N2 C20 1.43(3) .
N2 C21 1.39(2) .
N3 C27 1.3900 .
N3 C31 1.3900 .
C27 C28 1.3900 .
C28 C29 1.3900 .
C29 C30 1.3900 .
C30 C31 1.3900 .
C31 C33 1.49(3) .
C1 C2 1.517(16) .
C2 C3 1.46(2) .
C3 C4 1.50(2) .
C4 C5 1.53(4) .
C4 C6 1.45(3) .
C7 C12 1.435(16) .
C8 C10 1.458(15) .
C9 C10 1.359(13) .
C9 C13 1.427(17) 3_566
C10 C11 1.419(13) .
C11 C11 1.40(2) 3_566
C11 C12 1.419(12) .
C12 C13 1.387(15) .
C14 C15 1.46(2) .
C15 C16 1.50(2) .
C16 C17 1.56(4) .
C17 C18 1.51(2) .
C17 C19 1.57(4) .
C20 C25 1.47(3) .
C21 C23 1.46(3) .
C22 C23 1.34(2) .
C22 C26 1.36(3) 3_566
C23 C24 1.45(3) .
C24 C24 1.45(3) 3_566
C24 C25 1.399(17) .
C25 C26 1.36(2) .
N32 C33 1.3900 .
N32 C37 1.3900 .
C33 C34 1.3900 .
C34 C35 1.3900 .
C35 C36 1.3900 .
C36 C37 1.3900 .
Cd2 O10 2.597(11) .
Cd2 O11 2.255(10) .
Cd2 O14 2.335(9) .
Cd2 O15 2.526(12) .
Cd2 O19 2.308(12) .
Cd2 N7 2.331(10) .
Cd2 N8 2.310(9) .
Cd2 C51 2.760(14) .
O10 C38 1.22(3) .
O11 C38 1.241(17) .
O12 C44 1.189(17) .
O13 C45 1.245(17) .
O14 C51 1.257(15) .
O15 C51 1.250(17) .
O16 C58 1.223(17) .
O17 C57 1.264(16) .
N5 C39 1.49(2) .
N5 C44 1.414(18) .
N5 C45 1.39(2) .
N6 C52 1.504(14) .
N6 C57 1.327(18) .
N6 C58 1.329(16) .
N7 C64 1.34(2) .
N7 C68 1.360(16) .
N8 C69 1.325(15) .
N8 C73 1.341(15) .
C38 C39 1.53(2) .
C39 C40 1.481(19) .
C40 C41 1.55(4) .
C41 C42 1.50(2) .
C41 C43 1.52(2) .
C44 C49 1.51(2) .
C45 C47 1.50(2) .
C46 C47 1.376(19) .
C46 C50 1.39(2) 3_566
C47 C48 1.412(16) .
C48 C48 1.39(2) 3_566
C48 C49 1.408(17) .
C49 C50 1.328(17) .
C51 C52 1.48(2) .
C52 C53 1.527(18) .
C53 C54 1.50(2) .
C54 C55 1.58(4) .
C54 C56 1.54(2) .
C57 C62 1.474(18) .
C58 C60 1.521(17) .
C59 C60 1.381(18) .
C59 C63 1.41(2) 3_566
C60 C61 1.388(18) .
C61 C61 1.40(2) 3_566
C61 C62 1.399(17) .
C62 C63 1.35(2) .
C64 C65 1.37(3) .
C65 C66 1.38(2) .
C66 C67 1.40(3) .
C67 C68 1.380(16) .
C68 C69 1.473(17) .
C69 C70 1.351(17) .
C70 C71 1.396(18) .
C71 C72 1.323(19) .
C72 C73 1.45(2) .
